data_7055700
loop_
_publ_author_name
'Klejch, Tom\'a\<s'
'Slav\'i\<cek, Jan'
'Hude\<cek, Old\<rich'
'Eigner, V\'aclav'
'Gutierrez, Natalia Andrea'
'Cu\<r\'inov\'a, Petra'
'Lhot\'ak, Pavel'

_publ_section_title
;
 Calix[4]arenes containing a ureido functionality on the lower rim as
 highly efficient receptors for anion recognition
;
_journal_issue 9
_journal_name_full 'New J. Chem.'
_journal_page_first 7935
_journal_paper_doi 10.1039/C6NJ01271J
_journal_volume 40
_journal_year 2016
_chemical_formula_moiety 'C50 H51 N3 O9 S1'
_chemical_formula_sum 'C50 H51 N3 O9 S'
_chemical_formula_weight 870.04
_space_group_IT_number 14
_symmetry_cell_setting monoclinic
_symmetry_space_group_name_Hall '-P 2ybc'
_symmetry_space_group_name_H-M 'P 1 21/c 1'
_atom_sites_solution_hydrogens difmap
_atom_sites_solution_primary direct
_atom_sites_solution_secondary difmap
_audit_update_record
;
2016-03-31 deposited with the CCDC.
2016-07-26 downloaded from the CCDC.
;
_cell_angle_alpha 90
_cell_angle_beta 91.2161(19)
_cell_angle_gamma 90
_cell_formula_units_Z 4
_cell_length_a 21.5008(10)
_cell_length_b 12.8677(6)
_cell_length_c 16.1684(7)
_cell_measurement_reflns_used 130
_cell_measurement_temperature 180
_cell_measurement_theta_max 46
_cell_measurement_theta_min 11
_cell_volume 4472.2(4)
_computing_cell_refinement 'Apex3 (Bruker AXS, 2015)'
_computing_data_collection 'Apex3 (Bruker AXS, 2015)'
_computing_data_reduction 'Apex3 (Bruker AXS, 2015)'
_computing_molecular_graphics 'CAMERON (Watkin et al., 1996)'
_computing_publication_material 'CRYSTALS (Betteridge et al., 2003)'
_computing_structure_refinement 'CRYSTALS (Betteridge et al., 2003)'
_computing_structure_solution 'SIR92 (Altomare et al., 1994)'
_diffrn_ambient_temperature 180
_diffrn_measured_fraction_theta_full 0.990
_diffrn_measured_fraction_theta_max 0.989
_diffrn_measurement_device Area
_diffrn_measurement_device_type 'Bruker Kappa Apex3'
_diffrn_measurement_method '\f & \w scans'
_diffrn_radiation_monochromator graphite
_diffrn_radiation_type 'Cu K\a'
_diffrn_radiation_wavelength 1.54180
_diffrn_reflns_av_R_equivalents 0.075
_diffrn_reflns_limit_h_max 25
_diffrn_reflns_limit_h_min -25
_diffrn_reflns_limit_k_max 15
_diffrn_reflns_limit_k_min -15
_diffrn_reflns_limit_l_max 19
_diffrn_reflns_limit_l_min -19
_diffrn_reflns_number 54851
_diffrn_reflns_theta_full 67.68
_diffrn_reflns_theta_max 68.310
_diffrn_reflns_theta_min 2.055
_diffrn_standards_number 0
_exptl_absorpt_coefficient_mu 1.141
_exptl_absorpt_correction_T_max 0.94
_exptl_absorpt_correction_T_min 0.71
_exptl_absorpt_correction_type multi-scan
_exptl_absorpt_process_details 'SADABS (Siemens, 1996)'
_exptl_crystal_colour orange
_exptl_crystal_density_diffrn 1.292
_exptl_crystal_density_method 'not measured'
_exptl_crystal_description platelet
_exptl_crystal_F_000 1840
_exptl_crystal_size_max 0.517
_exptl_crystal_size_mid 0.308
_exptl_crystal_size_min 0.058
_refine_diff_density_max 0.61
_refine_diff_density_min -0.49
_refine_ls_extinction_method None
_refine_ls_goodness_of_fit_ref 0.8115
_refine_ls_hydrogen_treatment constr
_refine_ls_matrix_type full
_refine_ls_number_parameters 624
_refine_ls_number_reflns 8021
_refine_ls_number_restraints 74
_refine_ls_R_factor_all 0.0946
_refine_ls_R_factor_gt 0.0854
_refine_ls_shift/su_max 0.0231384
_refine_ls_shift/su_mean 0.0006414
_refine_ls_structure_factor_coef Fsqd
_refine_ls_weighting_details
;
 Method, part 1, Chebychev polynomial, (Watkin, 1994, Prince, 1982) 
 [weight] = 1.0/[A~0~*T~0~(x)+A~1~*T~1~(x) ... +A~n-1~]*T~n-1~(x)] 
 where A~i~ are the Chebychev coefficients listed below and x= Fcalc/Fmax 
 Method = Robust Weighting (Prince, 1982) 
 W = [weight] * [1-(deltaF/6*sigmaF)^2^]^2^ 
 A~i~ are: 
 3.14 3.85 0.843 
;
_refine_ls_weighting_scheme calc
_refine_ls_wR_factor_all 0.1934
_refine_ls_wR_factor_gt 0.1863
_refine_ls_wR_factor_ref 0.1934
_reflns_limit_h_max 25
_reflns_limit_h_min -25
_reflns_limit_k_max 15
_reflns_limit_k_min 0
_reflns_limit_l_max 19
_reflns_limit_l_min 0
_reflns_number_gt 7266
_reflns_number_total 8114
_reflns_threshold_expression I>2.0\s(I)
_oxford_diffrn_Wilson_B_factor 2.70
_oxford_diffrn_Wilson_scale 179.04
_oxford_refine_ls_r_factor_ref 0.0942
_oxford_refine_ls_scale 0.063029(16)
_oxford_reflns_number_all 8079
_oxford_reflns_threshold_expression_ref I>-3.0\s(I)
_cod_data_source_file c6nj01271j2.cif
_cod_data_source_block 8b
_cod_depositor_comments 'Adding full bibliography for 7055700.cif.'
_cod_original_sg_symbol_Hall '-P 2ybc '
_cod_original_sg_symbol_H-M 'P 1 21/c 1 '
_cod_original_formula_sum 'C50 H51 N3 O9 S1'
_cod_database_code 7055700

loop_
_symmetry_equiv_pos_as_xyz
x,y,z
-x,-y,-z
-x,y+1/2,-z+1/2
x,-y+1/2,z+1/2

loop_
_atom_site_label
_atom_site_type_symbol
_atom_site_fract_x
_atom_site_fract_y
_atom_site_fract_z
_atom_site_U_iso_or_equiv
_atom_site_occupancy
_atom_site_adp_type
_atom_site_refinement_flags_posn
_atom_site_refinement_flags_adp
_atom_site_refinement_flags_occupancy
_atom_site_disorder_assembly
_atom_site_disorder_group
C1 C 0.77803(17) 0.0590(3) 0.5179(2) 0.0346 1.0000 Uani . . . . .
C2 C 0.76826(19) 0.1753(3) 0.5352(3) 0.0394 1.0000 Uani . . . . .
C3 C 0.6996(2) 0.2001(3) 0.5271(3) 0.0423 1.0000 Uani . . . . .
C4 C 0.6744(2) 0.2516(4) 0.4598(3) 0.0517 1.0000 Uani . . . . .
C5 C 0.6106(2) 0.2588(5) 0.4475(3) 0.0658 1.0000 Uani . . . . .
C6 C 0.5719(2) 0.2093(5) 0.5011(3) 0.0639 1.0000 Uani . . . . .
C7 C 0.5942(2) 0.1582(4) 0.5690(3) 0.0494 1.0000 Uani . . . . .
C8 C 0.5541(2) 0.0859(4) 0.6193(3) 0.0584 1.0000 Uani . . . . .
C9 C 0.5700(2) -0.0272(4) 0.6001(3) 0.0547 1.0000 Uani . . . . .
C10 C 0.5820(2) -0.0573(5) 0.5202(3) 0.0612 1.0000 Uani . . . . .
C11 C 0.5998(2) -0.1582(5) 0.5025(4) 0.0658 1.0000 Uani . . . . .
C12 C 0.6087(2) -0.2279(5) 0.5654(4) 0.0679 1.0000 Uani . . . . .
C13 C 0.5993(2) -0.2015(5) 0.6475(4) 0.0631 1.0000 Uani . . . . .
C14 C 0.6188(2) -0.2753(5) 0.7154(4) 0.0736 1.0000 Uani . . . . .
C15 C 0.6845(2) -0.3138(4) 0.7006(4) 0.0624 1.0000 Uani . . . . .
C16 C 0.6978(3) -0.4179(4) 0.6849(4) 0.0741 1.0000 Uani . . . . .
C17 C 0.7543(3) -0.4485(4) 0.6573(4) 0.0734 1.0000 Uani . . . . .
C18 C 0.8002(3) -0.3751(3) 0.6410(3) 0.0546 1.0000 Uani . . . . .
C19 C 0.7892(2) -0.2706(3) 0.6571(3) 0.0438 1.0000 Uani . . . . .
C20 C 0.83462(19) -0.1864(3) 0.6333(3) 0.0400 1.0000 Uani . . . . .
C21 C 0.80751(18) -0.1158(3) 0.5668(2) 0.0362 1.0000 Uani . . . . .
C22 C 0.7797(2) -0.1555(3) 0.4954(3) 0.0429 1.0000 Uani . . . . .
C23 C 0.7538(2) -0.0918(4) 0.4354(3) 0.0478 1.0000 Uani . . . . .
C24 C 0.7520(2) 0.0145(4) 0.4481(3) 0.0446 1.0000 Uani . . . . .
C25 C 0.65927(19) 0.1606(3) 0.5868(3) 0.0413 1.0000 Uani . . . . .
C26 C 0.5774(2) -0.1004(5) 0.6631(3) 0.0592 1.0000 Uani . . . . .
C27 C 0.7329(2) -0.2425(3) 0.6918(3) 0.0498 1.0000 Uani . . . . .
C28 C 0.80799(17) -0.0067(3) 0.5748(2) 0.0328 1.0000 Uani . . . . .
O29 O 0.68340(13) 0.1176(2) 0.65746(17) 0.0436 1.0000 Uani . . . . .
C30 C 0.6708(2) 0.1789(4) 0.7303(3) 0.0538 1.0000 Uani . . . . .
C31 C 0.7132(3) 0.2723(4) 0.7400(3) 0.0603 1.0000 Uani . . . . .
C32 C 0.7783(3) 0.2474(5) 0.7681(4) 0.0786 1.0000 Uani . . . . .
O33 O 0.56787(16) -0.0706(3) 0.7437(2) 0.0738 1.0000 Uani D U . . .
C34 C 0.5061(4) -0.0864(15) 0.7742(8) 0.1024 0.701(15) Uani D U P 1 1
C35 C 0.4999(5) -0.0293(10) 0.8561(6) 0.0958 0.701(15) Uani D U P 1 1
C36 C 0.5454(6) -0.0777(12) 0.9195(6) 0.1288 0.701(15) Uani D U P 1 1
C134 C 0.5035(5) -0.091(3) 0.7600(13) 0.0886 0.299(15) Uani D U P 1 2
C135 C 0.4954(13) -0.0875(19) 0.8534(14) 0.0953 0.299(15) Uani D U P 1 2
C136 C 0.5252(15) 0.013(2) 0.8869(17) 0.1124 0.299(15) Uani D U P 1 2
O37 O 0.72307(15) -0.1386(2) 0.7088(2) 0.0547 1.0000 Uani D . . . .
C38 C 0.7124(3) -0.1102(7) 0.7927(3) 0.0628 0.663(9) Uani D U P 2 1
C39 C 0.7718(3) -0.0708(9) 0.8335(4) 0.0777 0.663(9) Uani D U P 2 1
C40 C 0.7565(10) -0.032(4) 0.9206(12) 0.0850 0.663(9) Uani D U P 2 1
C138 C 0.7585(5) -0.0994(14) 0.7790(6) 0.0688 0.337(9) Uani D U P 2 2
C139 C 0.7195(7) -0.0962(17) 0.8566(7) 0.0838 0.337(9) Uani D U P 2 2
C140 C 0.757(2) -0.040(7) 0.925(2) 0.0850 0.337(9) Uani D U P 2 2
O41 O 0.83592(12) 0.03779(19) 0.64581(15) 0.0327 1.0000 Uani . . . . .
S42 S 0.90916(4) 0.05986(7) 0.64850(5) 0.0327 1.0000 Uani . . . . .
O43 O 0.94113(13) -0.0275(2) 0.61506(19) 0.0434 1.0000 Uani . . . . .
O44 O 0.92008(13) 0.0890(2) 0.73167(17) 0.0431 1.0000 Uani . . . . .
C45 C 0.91899(17) 0.1666(3) 0.5831(2) 0.0294 1.0000 Uani . . . . .
C46 C 0.9327(2) 0.1504(3) 0.5015(2) 0.0381 1.0000 Uani . . . . .
C47 C 0.9363(2) 0.2341(3) 0.4491(2) 0.0377 1.0000 Uani . . . . .
C48 C 0.92676(18) 0.3347(3) 0.4783(2) 0.0309 1.0000 Uani . . . . .
C49 C 0.91403(18) 0.3506(3) 0.5612(2) 0.0306 1.0000 Uani . . . . .
C50 C 0.91051(17) 0.2666(3) 0.6139(2) 0.0301 1.0000 Uani . . . . .
N51 N 0.92978(16) 0.4156(2) 0.42031(18) 0.0341 1.0000 Uani . . . . .
C52 C 0.93137(18) 0.5210(3) 0.4356(2) 0.0312 1.0000 Uani . . . . .
O53 O 0.92546(15) 0.5599(2) 0.50308(16) 0.0433 1.0000 Uani . . . . .
N54 N 0.94108(15) 0.5747(2) 0.36437(18) 0.0336 1.0000 Uani . . . . .
C55 C 0.93704(17) 0.6823(3) 0.3507(2) 0.0305 1.0000 Uani . . . . .
C56 C 0.95176(18) 0.7167(3) 0.2725(2) 0.0328 1.0000 Uani . . . . .
C57 C 0.94551(18) 0.8201(3) 0.2521(2) 0.0323 1.0000 Uani . . . . .
C58 C 0.92493(18) 0.8880(3) 0.3117(2) 0.0328 1.0000 Uani . . . . .
C59 C 0.9115(2) 0.8558(3) 0.3892(2) 0.0374 1.0000 Uani . . . . .
C60 C 0.91803(19) 0.7519(3) 0.4112(2) 0.0370 1.0000 Uani . . . . .
N61 N 0.91703(17) 0.9970(2) 0.2886(2) 0.0398 1.0000 Uani . . . . .
O62 O 0.88923(18) 1.0538(2) 0.33619(19) 0.0581 1.0000 Uani . . . . .
O63 O 0.93858(16) 1.0273(2) 0.22412(19) 0.0520 1.0000 Uani . . . . .
H21 H 0.7846 0.1917 0.5880 0.0459 1.0000 Uiso R . . . .
H22 H 0.7908 0.2158 0.4950 0.0477 1.0000 Uiso R . . . .
H41 H 0.7014 0.2835 0.4217 0.0620 1.0000 Uiso R . . . .
H51 H 0.5944 0.2977 0.4034 0.0760 1.0000 Uiso R . . . .
H61 H 0.5289 0.2092 0.4901 0.0725 1.0000 Uiso R . . . .
H81 H 0.5605 0.0995 0.6777 0.0680 1.0000 Uiso R . . . .
H82 H 0.5108 0.0983 0.6031 0.0680 1.0000 Uiso R . . . .
H101 H 0.5786 -0.0082 0.4788 0.0733 1.0000 Uiso R . . . .
H111 H 0.6069 -0.1780 0.4484 0.0766 1.0000 Uiso R . . . .
H121 H 0.6213 -0.2949 0.5523 0.0747 1.0000 Uiso R . . . .
H141 H 0.6179 -0.2386 0.7679 0.0884 1.0000 Uiso R . . . .
H142 H 0.5903 -0.3334 0.7166 0.0889 1.0000 Uiso R . . . .
H161 H 0.6660 -0.4676 0.6907 0.0871 1.0000 Uiso R . . . .
H171 H 0.7629 -0.5189 0.6490 0.0852 1.0000 Uiso R . . . .
H181 H 0.8385 -0.3959 0.6203 0.0649 1.0000 Uiso R . . . .
H201 H 0.8709 -0.2197 0.6116 0.0454 1.0000 Uiso R . . . .
H202 H 0.8462 -0.1453 0.6816 0.0449 1.0000 Uiso R . . . .
H221 H 0.7794 -0.2278 0.4876 0.0531 1.0000 Uiso R . . . .
H231 H 0.7367 -0.1215 0.3865 0.0574 1.0000 Uiso R . . . .
H241 H 0.7321 0.0558 0.4062 0.0538 1.0000 Uiso R . . . .
H301 H 0.6737 0.1355 0.7793 0.0650 1.0000 Uiso R . . . .
H302 H 0.6283 0.2021 0.7222 0.0652 1.0000 Uiso R . . . .
H311 H 0.6937 0.3174 0.7798 0.0693 1.0000 Uiso R . . . .
H312 H 0.7147 0.3063 0.6856 0.0694 1.0000 Uiso R . . . .
H321 H 0.8017 0.3101 0.7755 0.1080 1.0000 Uiso R . . . .
H322 H 0.7771 0.2102 0.8192 0.1077 1.0000 Uiso R . . . .
H323 H 0.7969 0.2042 0.7276 0.1080 1.0000 Uiso R . . . .
H341 H 0.4942 -0.1590 0.7771 0.1108 0.701(15) Uiso R . P 1 1
H342 H 0.4791 -0.0501 0.7355 0.1109 0.701(15) Uiso R . P 1 1
H351 H 0.5066 0.0453 0.8521 0.1172 0.701(15) Uiso R . P 1 1
H352 H 0.4581 -0.0430 0.8771 0.1170 0.701(15) Uiso R . P 1 1
H361 H 0.5320 -0.0685 0.9754 0.1981 0.701(15) Uiso R . P 1 1
H362 H 0.5850 -0.0446 0.9124 0.1978 0.701(15) Uiso R . P 1 1
H363 H 0.5492 -0.1505 0.9071 0.1980 0.701(15) Uiso R . P 1 1
H1341 H 0.5047 -0.1661 0.7516 0.1000 0.299(15) Uiso R . P 1 2
H1342 H 0.4709 -0.0616 0.7254 0.1000 0.299(15) Uiso R . P 1 2
H1351 H 0.5147 -0.1409 0.8876 0.1020 0.299(15) Uiso R . P 1 2
H1352 H 0.4509 -0.0862 0.8629 0.1020 0.299(15) Uiso R . P 1 2
H1361 H 0.5043 0.0415 0.9346 0.1580 0.299(15) Uiso R . P 1 2
H1362 H 0.5692 0.0039 0.8999 0.1579 0.299(15) Uiso R . P 1 2
H1363 H 0.5201 0.0598 0.8398 0.1580 0.299(15) Uiso R . P 1 2
H381 H 0.6978 -0.1707 0.8237 0.0753 0.663(9) Uiso R . P 2 1
H382 H 0.6812 -0.0557 0.7938 0.0753 0.663(9) Uiso R . P 2 1
H391 H 0.8029 -0.1256 0.8326 0.0929 0.663(9) Uiso R . P 2 1
H392 H 0.7861 -0.0108 0.8031 0.0930 0.663(9) Uiso R . P 2 1
H403 H 0.7896 0.0120 0.9414 0.1124 0.663(9) Uiso R . P 2 1
H402 H 0.7542 -0.0938 0.9530 0.1125 0.663(9) Uiso R . P 2 1
H401 H 0.7171 0.0045 0.9218 0.1120 0.663(9) Uiso R . P 2 1
H1381 H 0.7954 -0.1408 0.7884 0.0821 0.337(9) Uiso R . P 2 2
H1382 H 0.7704 -0.0286 0.7666 0.0820 0.337(9) Uiso R . P 2 2
H1391 H 0.7180 -0.1664 0.8788 0.0948 0.337(9) Uiso R . P 2 2
H1392 H 0.6778 -0.0725 0.8441 0.0948 0.337(9) Uiso R . P 2 2
H1401 H 0.7351 -0.0429 0.9758 0.1120 0.337(9) Uiso R . P 2 2
H1402 H 0.7997 -0.0617 0.9343 0.1120 0.337(9) Uiso R . P 2 2
H1403 H 0.7563 0.0293 0.9035 0.1119 0.337(9) Uiso R . P 2 2
H461 H 0.9400 0.0834 0.4803 0.0442 1.0000 Uiso R . . . .
H471 H 0.9443 0.2228 0.3938 0.0458 1.0000 Uiso R . . . .
H491 H 0.9073 0.4177 0.5807 0.0372 1.0000 Uiso R . . . .
H501 H 0.9024 0.2771 0.6686 0.0356 1.0000 Uiso R . . . .
H561 H 0.9658 0.6702 0.2335 0.0377 1.0000 Uiso R . . . .
H571 H 0.9537 0.8441 0.1994 0.0377 1.0000 Uiso R . . . .
H591 H 0.8958 0.9016 0.4264 0.0461 1.0000 Uiso R . . . .
H601 H 0.9100 0.7301 0.4678 0.0430 1.0000 Uiso R . . . .
H541 H 0.9498 0.5390 0.3208 0.0396 1.0000 Uiso R . . . .
H511 H 0.9321 0.3960 0.3691 0.0428 1.0000 Uiso R . . . .

loop_
_atom_site_aniso_label
_atom_site_aniso_U_11
_atom_site_aniso_U_22
_atom_site_aniso_U_33
_atom_site_aniso_U_23
_atom_site_aniso_U_13
_atom_site_aniso_U_12
C1 0.036(2) 0.035(2) 0.0324(18) 0.0044(16) -0.0052(15) -0.0022(16)
C2 0.040(2) 0.034(2) 0.044(2) 0.0092(17) -0.0041(17) -0.0016(17)
C3 0.043(2) 0.035(2) 0.049(2) 0.0019(18) -0.0057(18) 0.0009(18)
C4 0.053(3) 0.057(3) 0.045(2) 0.013(2) -0.003(2) 0.006(2)
C5 0.057(3) 0.075(4) 0.065(3) 0.026(3) -0.007(2) 0.019(3)
C6 0.043(3) 0.080(4) 0.069(3) 0.012(3) -0.010(2) 0.009(3)
C7 0.043(2) 0.057(3) 0.048(2) -0.002(2) -0.0055(19) 0.001(2)
C8 0.041(2) 0.072(3) 0.063(3) 0.005(3) -0.002(2) -0.005(2)
C9 0.035(2) 0.068(3) 0.060(3) -0.001(2) -0.005(2) -0.012(2)
C10 0.044(3) 0.067(3) 0.072(3) 0.003(3) -0.014(2) -0.009(2)
C11 0.049(3) 0.081(4) 0.067(3) -0.009(3) -0.015(2) -0.007(3)
C12 0.047(3) 0.065(3) 0.091(4) 0.002(3) -0.016(3) -0.010(2)
C13 0.042(3) 0.070(3) 0.078(4) 0.008(3) 0.000(2) -0.016(2)
C14 0.051(3) 0.067(4) 0.104(5) 0.024(3) 0.002(3) -0.016(3)
C15 0.055(3) 0.047(3) 0.085(4) 0.020(3) -0.004(3) -0.015(2)
C16 0.067(4) 0.042(3) 0.113(5) 0.017(3) -0.010(3) -0.024(3)
C17 0.084(4) 0.026(2) 0.109(5) 0.006(3) -0.005(3) -0.011(3)
C18 0.067(3) 0.029(2) 0.067(3) 0.002(2) -0.009(2) -0.004(2)
C19 0.050(2) 0.0256(19) 0.056(3) 0.0055(18) -0.008(2) -0.0052(18)
C20 0.040(2) 0.029(2) 0.050(2) 0.0009(17) -0.0072(18) -0.0029(17)
C21 0.038(2) 0.034(2) 0.037(2) 0.0000(16) -0.0013(16) -0.0027(16)
C22 0.045(2) 0.036(2) 0.048(2) -0.0043(18) -0.0048(19) -0.0027(18)
C23 0.051(3) 0.051(3) 0.040(2) -0.0057(19) -0.0109(19) -0.003(2)
C24 0.043(2) 0.048(2) 0.042(2) 0.0107(19) -0.0059(18) 0.0015(19)
C25 0.042(2) 0.036(2) 0.046(2) 0.0038(18) -0.0041(18) 0.0006(17)
C26 0.040(3) 0.072(3) 0.065(3) 0.008(3) -0.001(2) -0.012(2)
C27 0.053(3) 0.032(2) 0.063(3) 0.008(2) -0.003(2) -0.008(2)
C28 0.0336(19) 0.0316(19) 0.0331(19) 0.0045(15) -0.0017(15) -0.0046(15)
O29 0.0478(17) 0.0408(16) 0.0419(15) 0.0052(13) -0.0056(12) -0.0044(13)
C30 0.064(3) 0.059(3) 0.038(2) 0.003(2) -0.002(2) -0.006(2)
C31 0.085(4) 0.052(3) 0.044(3) -0.005(2) -0.002(2) -0.008(3)
C32 0.074(4) 0.089(4) 0.074(4) -0.037(3) 0.014(3) -0.031(3)
O33 0.058(2) 0.096(3) 0.068(2) 0.014(2) 0.0158(17) -0.005(2)
C34 0.080(9) 0.135(11) 0.094(8) 0.003(8) 0.038(7) -0.015(9)
C35 0.079(7) 0.117(10) 0.092(8) 0.017(7) 0.010(6) 0.003(8)
C36 0.125(9) 0.163(11) 0.100(8) 0.039(8) 0.030(7) 0.054(8)
C134 0.052(14) 0.109(16) 0.105(15) 0.032(14) 0.014(12) 0.015(14)
C135 0.097(14) 0.103(15) 0.087(13) 0.011(13) 0.040(11) -0.019(13)
C136 0.095(15) 0.143(17) 0.099(15) 0.005(14) 0.022(13) -0.009(14)
O37 0.0556(19) 0.0368(16) 0.072(2) 0.0022(15) 0.0071(16) -0.0020(14)
C38 0.062(5) 0.059(4) 0.068(5) 0.001(4) 0.004(4) -0.001(4)
C39 0.067(5) 0.111(7) 0.055(5) 0.009(5) -0.006(4) -0.013(5)
C40 0.095(5) 0.091(9) 0.069(4) -0.002(6) -0.006(3) 0.011(4)
C138 0.064(8) 0.069(8) 0.074(8) -0.010(7) -0.003(7) -0.002(7)
C139 0.073(8) 0.114(10) 0.064(8) 0.014(8) -0.014(7) -0.006(8)
C140 0.095(5) 0.091(9) 0.069(4) -0.002(6) -0.006(4) 0.011(4)
O41 0.0414(14) 0.0274(13) 0.0291(12) 0.0057(10) -0.0058(10) -0.0035(11)
S42 0.0411(5) 0.0246(4) 0.0320(4) 0.0082(3) -0.0087(4) -0.0057(4)
O43 0.0438(16) 0.0236(13) 0.0628(19) 0.0104(12) -0.0010(13) 0.0004(11)
O44 0.0530(17) 0.0374(15) 0.0382(15) 0.0138(12) -0.0128(13) -0.0127(13)
C45 0.038(2) 0.0226(16) 0.0273(17) 0.0051(14) -0.0077(14) -0.0062(15)
C46 0.056(3) 0.0206(17) 0.038(2) 0.0001(15) -0.0033(18) -0.0046(17)
C47 0.059(3) 0.0251(18) 0.0289(18) -0.0017(14) 0.0052(17) -0.0060(17)
C48 0.044(2) 0.0211(16) 0.0275(18) 0.0033(14) -0.0072(15) -0.0057(15)
C49 0.046(2) 0.0228(17) 0.0234(17) 0.0014(13) -0.0047(15) -0.0037(15)
C50 0.041(2) 0.0256(17) 0.0229(16) 0.0018(14) -0.0043(14) -0.0035(15)
N51 0.057(2) 0.0225(15) 0.0227(14) 0.0004(11) -0.0047(13) -0.0035(14)
C52 0.044(2) 0.0249(17) 0.0239(17) 0.0021(14) -0.0056(15) -0.0037(16)
O53 0.075(2) 0.0231(12) 0.0318(14) 0.0020(11) -0.0003(13) -0.0038(13)
N54 0.053(2) 0.0213(15) 0.0270(15) 0.0002(12) 0.0024(13) 0.0001(13)
C55 0.037(2) 0.0190(17) 0.0352(19) 0.0033(14) -0.0064(15) -0.0046(14)
C56 0.042(2) 0.0265(18) 0.0297(18) 0.0014(14) -0.0037(16) -0.0003(16)
C57 0.045(2) 0.0273(18) 0.0246(17) 0.0069(14) -0.0024(15) -0.0047(16)
C58 0.041(2) 0.0211(18) 0.0358(19) 0.0059(14) -0.0104(16) -0.0049(15)
C59 0.055(2) 0.0223(18) 0.035(2) -0.0017(15) -0.0004(17) -0.0018(16)
C60 0.053(2) 0.0257(18) 0.0327(19) 0.0053(15) 0.0034(17) -0.0057(17)
N61 0.056(2) 0.0263(17) 0.0366(18) 0.0036(14) -0.0091(15) -0.0054(15)
O62 0.100(3) 0.0256(14) 0.0484(17) -0.0035(13) 0.0017(17) 0.0062(16)
O63 0.080(2) 0.0329(15) 0.0433(17) 0.0169(13) 0.0031(15) -0.0012(15)

loop_
_atom_type_symbol
_atom_type_scat_dispersion_real
_atom_type_scat_dispersion_imag
_atom_type_scat_Cromer_Mann_a1
_atom_type_scat_Cromer_Mann_b1
_atom_type_scat_Cromer_Mann_a2
_atom_type_scat_Cromer_Mann_b2
_atom_type_scat_Cromer_Mann_a3
_atom_type_scat_Cromer_Mann_b3
_atom_type_scat_Cromer_Mann_a4
_atom_type_scat_Cromer_Mann_b4
_atom_type_scat_Cromer_Mann_c
_atom_type_scat_source
C 0.0181 0.0091 2.3100 20.8439 1.0200 10.2075 1.5886 0.5687 0.8650 51.6512 0.2156 'International Tables Vol C 4.2.6.8 and 6.1.1.4'
H 0.0000 0.0000 0.4930 10.5109 0.3229 26.1257 0.1402 3.1424 0.0408 57.7998 0.0030 'International Tables Vol C 4.2.6.8 and 6.1.1.4'
N 0.0311 0.0180 12.2126 0.0057 3.1322 9.8933 2.0125 28.9975 1.1663 0.5826 -11.5290 'International Tables Vol C 4.2.6.8 and 6.1.1.4'
O 0.0492 0.0322 3.0485 13.2771 2.2868 5.7011 1.5463 0.3239 0.8670 32.9089 0.2508 'International Tables Vol C 4.2.6.8 and 6.1.1.4'
S 0.3331 0.5567 6.9053 1.4679 5.2034 22.2151 1.4379 0.2536 1.5863 56.1720 0.8669 'International Tables Vol C 4.2.6.8 and 6.1.1.4'

loop_
_geom_angle_atom_site_label_1
_geom_angle_atom_site_label_2
_geom_angle_atom_site_label_3
_geom_angle
_geom_angle_publ_flag
C2 C1 C24 120.0(3) yes
C2 C1 C28 122.2(3) yes
C24 C1 C28 117.6(4) yes
C1 C2 C3 109.1(3) yes
C1 C2 H21 109.5 no
C3 C2 H21 112.1 no
C1 C2 H22 109.2 no
C3 C2 H22 109.2 no
H21 C2 H22 107.8 no
C2 C3 C4 122.6(4) yes
C2 C3 C25 118.6(4) yes
C4 C3 C25 118.6(4) yes
C3 C4 C5 121.3(5) yes
C3 C4 H41 119.0 no
C5 C4 H41 119.7 no
C4 C5 C6 119.4(4) yes
C4 C5 H51 119.9 no
C6 C5 H51 120.7 no
C5 C6 C7 121.8(5) yes
C5 C6 H61 119.3 no
C7 C6 H61 118.8 no
C6 C7 C8 122.5(4) yes
C6 C7 C25 118.8(5) yes
C8 C7 C25 118.1(4) yes
C7 C8 C9 110.1(4) yes
C7 C8 H81 110.0 no
C9 C8 H81 110.1 no
C7 C8 H82 107.8 no
C9 C8 H82 108.5 no
H81 C8 H82 110.3 no
C8 C9 C10 120.4(5) yes
C8 C9 C26 121.1(5) yes
C10 C9 C26 118.4(5) yes
C9 C10 C11 121.0(5) yes
C9 C10 H101 118.3 no
C11 C10 H101 120.7 no
C10 C11 C12 119.8(6) yes
C10 C11 H111 120.3 no
C12 C11 H111 119.9 no
C11 C12 C13 122.0(6) yes
C11 C12 H121 118.5 no
C13 C12 H121 119.5 no
C12 C13 C14 120.0(6) yes
C12 C13 C26 116.9(5) yes
C14 C13 C26 122.8(6) yes
C13 C14 C15 109.6(5) yes
C13 C14 H141 108.7 no
C15 C14 H141 109.3 no
C13 C14 H142 109.6 no
C15 C14 H142 110.1 no
H141 C14 H142 109.5 no
C14 C15 C16 122.4(5) yes
C14 C15 C27 120.0(5) yes
C16 C15 C27 117.1(5) yes
C15 C16 C17 121.7(5) yes
C15 C16 H161 118.7 no
C17 C16 H161 119.5 no
C16 C17 C18 120.4(5) yes
C16 C17 H171 120.5 no
C18 C17 H171 119.1 no
C17 C18 C19 119.7(5) yes
C17 C18 H181 120.4 no
C19 C18 H181 119.9 no
C18 C19 C20 122.0(4) yes
C18 C19 C27 118.7(4) yes
C20 C19 C27 119.2(4) yes
C19 C20 C21 111.7(3) yes
C19 C20 H201 107.8 no
C21 C20 H201 108.2 no
C19 C20 H202 109.9 no
C21 C20 H202 109.4 no
H201 C20 H202 109.8 no
C20 C21 C22 121.4(4) yes
C20 C21 C28 122.1(3) yes
C22 C21 C28 116.5(4) yes
C21 C22 C23 121.8(4) yes
C21 C22 H221 118.7 no
C23 C22 H221 119.5 no
C22 C23 C24 119.6(4) yes
C22 C23 H231 119.5 no
C24 C23 H231 120.8 no
C23 C24 C1 121.5(4) yes
C23 C24 H241 117.2 no
C1 C24 H241 121.3 no
C7 C25 C3 119.1(4) yes
C7 C25 O29 121.1(4) yes
C3 C25 O29 119.5(4) yes
C13 C26 C9 121.8(5) yes
C13 C26 O33 118.9(5) yes
C9 C26 O33 119.1(5) yes
C15 C27 C19 121.7(4) yes
C15 C27 O37 119.8(4) yes
C19 C27 O37 118.0(4) yes
C21 C28 C1 122.7(4) yes
C21 C28 O41 118.9(3) yes
C1 C28 O41 118.3(3) yes
C25 O29 C30 112.8(3) yes
O29 C30 C31 113.2(4) yes
O29 C30 H301 110.0 no
C31 C30 H301 110.1 no
O29 C30 H302 104.5 no
C31 C30 H302 109.5 no
H301 C30 H302 109.4 no
C30 C31 C32 114.8(5) yes
C30 C31 H311 106.0 no
C32 C31 H311 109.9 no
C30 C31 H312 107.0 no
C32 C31 H312 108.6 no
H311 C31 H312 110.5 no
C31 C32 H321 110.1 no
C31 C32 H322 109.2 no
H321 C32 H322 109.8 no
C31 C32 H323 108.5 no
H321 C32 H323 110.5 no
H322 C32 H323 108.7 no
C26 O33 C34 116.2(5) yes
C26 O33 C134 106.6(9) yes
O33 C34 C35 109.1(6) yes
O33 C34 H341 113.4 no
C35 C34 H341 113.2 no
O33 C34 H342 104.9 no
C35 C34 H342 105.5 no
H341 C34 H342 110.1 no
C34 C35 C36 108.6(8) yes
C34 C35 H351 113.7 no
C36 C35 H351 110.5 no
C34 C35 H352 108.2 no
C36 C35 H352 105.7 no
H351 C35 H352 109.9 no
C35 C36 H361 112.2 no
C35 C36 H362 107.2 no
H361 C36 H362 110.0 no
C35 C36 H363 108.2 no
H361 C36 H363 110.1 no
H362 C36 H363 109.0 no
O33 C134 C135 107.8(8) yes
O33 C134 H1341 97.4 no
C135 C134 H1341 100.0 no
O33 C134 H1342 120.6 no
C135 C134 H1342 117.6 no
H1341 C134 H1342 109.4 no
C134 C135 C136 108.7(9) yes
C134 C135 H1351 119.1 no
C136 C135 H1351 103.0 no
C134 C135 H1352 106.9 no
C136 C135 H1352 109.5 no
H1351 C135 H1352 109.5 no
C135 C136 H1361 113.5 no
C135 C136 H1362 111.8 no
H1361 C136 H1362 109.8 no
C135 C136 H1363 101.8 no
H1361 C136 H1363 109.9 no
H1362 C136 H1363 109.7 no
C27 O37 C38 117.7(5) yes
C27 O37 C138 114.4(8) yes
O37 C38 C39 110.3(5) yes
O37 C38 H381 110.1 no
C39 C38 H381 108.5 no
O37 C38 H382 109.1 no
C39 C38 H382 109.1 no
H381 C38 H382 109.7 no
C38 C39 C40 108.3(6) yes
C38 C39 H391 109.0 no
C40 C39 H391 114.2 no
C38 C39 H392 108.7 no
C40 C39 H392 106.4 no
H391 C39 H392 110.2 no
C39 C40 H403 109.9 no
C39 C40 H402 104.3 no
H403 C40 H402 110.1 no
C39 C40 H401 112.4 no
H403 C40 H401 110.3 no
H402 C40 H401 109.6 no
O37 C138 C139 111.5(7) yes
O37 C138 H1381 110.5 no
C139 C138 H1381 110.5 no
O37 C138 H1382 107.6 no
C139 C138 H1382 107.3 no
H1381 C138 H1382 109.4 no
C138 C139 C140 108.2(9) yes
C138 C139 H1391 107.6 no
C140 C139 H1391 101.0 no
C138 C139 H1392 111.2 no
C140 C139 H1392 118.4 no
H1391 C139 H1392 109.5 no
C139 C140 H1401 109.5 no
C139 C140 H1402 117.5 no
H1401 C140 H1402 109.9 no
C139 C140 H1403 99.8 no
H1401 C140 H1403 109.6 no
H1402 C140 H1403 110.0 no
C28 O41 S42 119.8(2) yes
O41 S42 O43 109.31(15) yes
O41 S42 O44 102.53(16) yes
O43 S42 O44 119.85(18) yes
O41 S42 C45 104.75(15) yes
O43 S42 C45 108.89(18) yes
O44 S42 C45 110.35(16) yes
S42 C45 C46 119.5(3) yes
S42 C45 C50 119.4(3) yes
C46 C45 C50 121.0(3) yes
C45 C46 C47 119.4(3) yes
C45 C46 H461 122.0 no
C47 C46 H461 118.7 no
C46 C47 C48 120.5(3) yes
C46 C47 H471 119.2 no
C48 C47 H471 120.3 no
C47 C48 C49 119.8(3) yes
C47 C48 N51 116.9(3) yes
C49 C48 N51 123.3(3) yes
C48 C49 C50 119.7(3) yes
C48 C49 H491 119.9 no
C50 C49 H491 120.4 no
C45 C50 C49 119.6(3) yes
C45 C50 H501 120.7 no
C49 C50 H501 119.7 no
C48 N51 C52 127.6(3) yes
C48 N51 H511 115.3 no
C52 N51 H511 117.0 no
N51 C52 O53 124.5(3) yes
N51 C52 N54 110.5(3) yes
O53 C52 N54 124.9(3) yes
C52 N54 C55 128.5(3) yes
C52 N54 H541 117.3 no
C55 N54 H541 114.2 no
N54 C55 C56 116.4(3) yes
N54 C55 C60 122.7(3) yes
C56 C55 C60 120.8(3) yes
C55 C56 C57 120.4(4) yes
C55 C56 H561 120.0 no
C57 C56 H561 119.6 no
C56 C57 C58 118.4(3) yes
C56 C57 H571 121.6 no
C58 C57 H571 120.0 no
C57 C58 C59 121.9(3) yes
C57 C58 N61 117.8(3) yes
C59 C58 N61 120.2(4) yes
C58 C59 C60 120.5(4) yes
C58 C59 H591 120.1 no
C60 C59 H591 119.3 no
C55 C60 C59 117.9(3) yes
C55 C60 H601 122.3 no
C59 C60 H601 119.7 no
C58 N61 O62 117.9(3) yes
C58 N61 O63 118.9(3) yes
O62 N61 O63 123.2(3) yes

loop_
_geom_bond_atom_site_label_1
_geom_bond_atom_site_label_2
_geom_bond_distance
_geom_bond_publ_flag
C1 C2 1.538(5) yes
C1 C24 1.374(6) yes
C1 C28 1.397(5) yes
C2 C3 1.513(6) yes
C2 H21 0.941 no
C2 H22 0.970 no
C3 C4 1.376(6) yes
C3 C25 1.407(6) yes
C4 C5 1.384(7) yes
C4 H41 0.949 no
C5 C6 1.371(8) yes
C5 H51 0.932 no
C6 C7 1.358(7) yes
C6 H61 0.937 no
C7 C8 1.517(7) yes
C7 C25 1.423(6) yes
C8 C9 1.528(8) yes
C8 H81 0.967 no
C8 H82 0.976 no
C9 C10 1.377(7) yes
C9 C26 1.394(7) yes
C10 C11 1.386(8) yes
C10 H101 0.922 no
C11 C12 1.365(8) yes
C11 H111 0.927 no
C12 C13 1.390(8) yes
C12 H121 0.930 no
C13 C14 1.505(8) yes
C13 C26 1.408(8) yes
C14 C15 1.522(8) yes
C14 H141 0.972 no
C14 H142 0.967 no
C15 C16 1.395(8) yes
C15 C27 1.397(6) yes
C16 C17 1.361(9) yes
C16 H161 0.943 no
C17 C18 1.395(7) yes
C17 H171 0.934 no
C18 C19 1.391(6) yes
C18 H181 0.933 no
C19 C20 1.514(6) yes
C19 C27 1.392(7) yes
C20 C21 1.514(5) yes
C20 H201 0.962 no
C20 H202 0.972 no
C21 C22 1.387(6) yes
C21 C28 1.409(5) yes
C22 C23 1.379(6) yes
C22 H221 0.939 no
C23 C24 1.385(6) yes
C23 H231 0.945 no
C24 H241 0.955 no
C25 O29 1.362(5) yes
C26 O33 1.378(6) yes
C27 O37 1.383(5) yes
C28 O41 1.406(4) yes
O29 C30 1.448(5) yes
C30 C31 1.514(7) yes
C30 H301 0.970 no
C30 H302 0.968 no
C31 C32 1.497(8) yes
C31 H311 0.969 no
C31 H312 0.983 no
C32 H321 0.957 no
C32 H322 0.955 no
C32 H323 0.954 no
O33 C34 1.441(5) yes
O33 C134 1.440(5) yes
C34 C35 1.523(5) yes
C34 H341 0.969 no
C34 H342 0.964 no
C35 C36 1.534(5) yes
C35 H351 0.973 no
C35 H352 0.982 no
C36 H361 0.962 no
C36 H362 0.962 no
C36 H363 0.962 no
C134 C135 1.524(5) yes
C134 H1341 0.973 no
C134 H1342 0.966 no
C135 C136 1.538(5) yes
C135 H1351 0.970 no
C135 H1352 0.971 no
C136 H1361 0.972 no
C136 H1362 0.972 no
C136 H1363 0.975 no
O37 C38 1.428(4) yes
O37 C138 1.444(5) yes
C38 C39 1.512(5) yes
C38 H381 0.980 no
C38 H382 0.971 no
C39 C40 1.536(5) yes
C39 H391 0.973 no
C39 H392 0.969 no
C40 H403 0.964 no
C40 H402 0.955 no
C40 H401 0.969 no
C138 C139 1.523(5) yes
C138 H1381 0.964 no
C138 H1382 0.969 no
C139 C140 1.537(5) yes
C139 H1391 0.973 no
C139 H1392 0.964 no
C140 H1401 0.962 no
C140 H1402 0.961 no
C140 H1403 0.958 no
O41 S42 1.600(3) yes
S42 O43 1.430(3) yes
S42 O44 1.411(3) yes
S42 C45 1.749(3) yes
C45 C46 1.373(5) yes
C45 C50 1.393(5) yes
C46 C47 1.373(5) yes
C46 H461 0.943 no
C47 C48 1.396(5) yes
C47 H471 0.925 no
C48 C49 1.388(5) yes
C48 N51 1.404(4) yes
C49 C50 1.379(5) yes
C49 H491 0.932 no
C50 H501 0.915 no
N51 C52 1.378(5) yes
N51 H511 0.868 no
C52 O53 1.210(4) yes
C52 N54 1.363(5) yes
N54 C55 1.405(4) yes
N54 H541 0.865 no
C55 C56 1.382(5) yes
C55 C60 1.393(5) yes
C56 C57 1.376(5) yes
C56 H561 0.925 no
C57 C58 1.381(5) yes
C57 H571 0.926 no
C58 C59 1.356(5) yes
C58 N61 1.460(5) yes
C59 C60 1.391(5) yes
C59 H591 0.912 no
C60 H601 0.977 no
N61 O62 1.226(5) yes
N61 O63 1.214(4) yes

loop_
_geom_hbond_atom_site_label_D
_geom_hbond_atom_site_label_H
_geom_hbond_atom_site_label_A
_geom_hbond_site_symmetry_A
_geom_hbond_angle_DHA
_geom_hbond_distance_DH
_geom_hbond_distance_HA
_geom_hbond_distance_DA
_geom_hbond_publ_flag
C49 H491 O53 . 122 0.932 2.258 2.865(5) yes
C49 H491 O63 4_565 122 0.932 2.503 3.103(5) yes
N54 H541 O44 4_554 147 0.865 2.271 3.034(4) yes
N51 H511 O44 4_554 156 0.868 2.240 3.053(4) yes
